data_9000442
loop_
_publ_author_name
'Takeuchi, Y.'
'Kudoh, Y.'

_publ_section_title
;
 Szaibelyite, Mq2(OH)[B2O4(OH)]: Crystal structure, pseudosymmetry, and
 polymorphism
;
_journal_name_full 'American Mineralogist'
_journal_page_first 273
_journal_page_last 279
_journal_volume 60
_journal_year 1975
_chemical_formula_sum 'B H Mg O3'
_chemical_name_mineral Szaibelyite
_space_group_IT_number 14
_symmetry_space_group_name_Hall '-P 2yab'
_symmetry_space_group_name_H-M 'P 1 21/a 1'
_cell_angle_alpha 90
_cell_angle_beta 95.9
_cell_angle_gamma 90
_cell_formula_units_Z 8
_cell_length_a 12.577
_cell_length_b 10.393
_cell_length_c 3.139
_cell_volume 408.134
_database_code_amcsd 0000453
_exptl_crystal_density_diffrn 2.738
_cod_original_formula_sum 'Mg B O3 H'
_cod_database_code 9000442

loop_
_space_group_symop_operation_xyz
x,y,z
1/2+x,1/2-y,z
1/2-x,1/2+y,-z
-x,-y,-z

loop_
_atom_site_aniso_label
_atom_site_aniso_U_11
_atom_site_aniso_U_22
_atom_site_aniso_U_33
_atom_site_aniso_U_12
_atom_site_aniso_U_13
_atom_site_aniso_U_23
Mg1 0.01269 0.00711 0.01062 0.00066 0.00554 0.00033
Mg2 0.01665 0.01040 0.01467 0.00132 0.00475 -0.00230
B1 0.02220 0.01040 0.01892 -0.00659 0.00574 0.00164
B2 0.02379 0.01259 0.01837 -0.00329 0.00653 0.00230
O1 0.02062 0.01259 0.01492 0.00132 0.00475 0.00247
O2 0.02299 0.01204 0.01872 -0.00132 0.00515 0.00016
O3 0.02458 0.01642 0.02223 0.00000 0.00317 -0.00296
O-h4 0.02696 0.01368 0.01872 0.00000 0.00376 0.00707
O5 0.02141 0.01149 0.14817 -0.00132 0.00297 0.00016
O-h6 0.02141 0.01094 0.01748 -0.00263 0.00396 0.00099

loop_
_atom_site_label
_atom_site_fract_x
_atom_site_fract_y
_atom_site_fract_z
_atom_site_type_symbol
_atom_site_attached_hydrogens
Mg1 0.50470 0.13720 0.23480 Mg 0
Mg2 0.41290 0.42080 0.71040 Mg 0
B1 0.13720 0.16800 0.75980 B 0
B2 0.30720 0.04720 0.62530 B 0
O1 0.07620 0.06160 0.78040 O 0
O2 0.10120 0.29080 0.77500 O 0
O3 0.24760 0.15480 0.72080 O 0
O-h4 0.24810 0.44850 0.60780 O 0
O5 0.41340 0.04340 0.71550 O 0
O-h6 0.40840 0.29530 0.20590 O 0
H1 0.21000 0.39000 0.66000 H 0
H2 0.33000 0.28000 0.10000 H 0

loop_
_cod_changelog_entry_id
_cod_changelog_entry_author
_cod_changelog_entry_date
_cod_changelog_entry_text
1
;cod-tools version 3.8.0
Id: cif_guess_AMCSD_atom_types 9581 2023-05-17 12:35:41Z saulius
;
2023-05-18T08:38:58+03:00
;Derived atom types and hydrogen counts
from atom names that follow the AMCSD naming convention
(Wat == water, O-H == hydroxyl).
;
2
;cod-tools version 3.10.1
Id: cif_fix_AMCSD_aniso_labels 10200 2024-08-01 14:09:44Z saulius
;
2024-08-02T12:19:43+03:00
;Changed the following '_atom_site_aniso_label' values:
'Oh4' -> 'O-h4'
'Oh6' -> 'O-h6'
;

loop_
_cod_related_entry_id
_cod_related_entry_database
_cod_related_entry_code
1 AMCSD 0000453
